data_2242483
loop_
_publ_author_name
'Miao, Bao-Xi'
'Tang, Xin-Xue'
'Zhang, Li-Fang'

_publ_section_title
;
 Synthesis, crystal structure and aggregation-induced emission of a new
 pyrene-based compound, 3,3-diphenyl-2-[4-(pyren-1-yl)phenyl]acrylonitrile
;
_journal_issue 5
_journal_name_full 'Acta Crystallographica Section E'
_journal_page_first 638
_journal_page_last 641
_journal_paper_doi 10.1107/S2056989018005182
_journal_volume 74
_journal_year 2018
_chemical_formula_iupac 'C37 H23 N'
_chemical_formula_moiety 'C37 H23 N'
_chemical_formula_sum 'C37 H23 N'
_chemical_formula_weight 481.51
_chemical_name_systematic
;
3,3-Diphenyl-2-[4-(pyren-1-yl)phenyl]acrylonitrile
;
_space_group_crystal_system triclinic
_space_group_IT_number 2
_space_group_name_Hall '-P 1'
_space_group_name_H-M_alt 'P -1'
_symmetry_space_group_name_Hall '-P 1'
_symmetry_space_group_name_H-M 'P -1'
_atom_sites_solution_hydrogens geom
_audit_creation_method SHELXL-2014/7
_cell_angle_alpha 105.169(2)
_cell_angle_beta 94.806(2)
_cell_angle_gamma 113.255(2)
_cell_formula_units_Z 2
_cell_length_a 9.2277(2)
_cell_length_b 10.6445(3)
_cell_length_c 14.639(2)
_cell_measurement_reflns_used 2445
_cell_measurement_temperature 123(2)
_cell_measurement_theta_max 26.41
_cell_measurement_theta_min 3.02
_cell_volume 1246.35(18)
_computing_cell_refinement
;
SAINT-Plus (Bruker, 2001)
;
_computing_data_collection
;
APEX2 (Bruker, 2004)
;
_computing_data_reduction
;
SAINT-Plus (Bruker, 2001)
;
_computing_molecular_graphics 'DIAMOND (Brandenburg, 2005)'
_computing_publication_material
;
SHELXL2014 (Sheldrick, 2015)
;
_computing_structure_refinement
;
SHELXL2014 (Sheldrick, 2015)
;
_computing_structure_solution
;
SHELXS2014 (Sheldrick, 2008)
;
_diffrn_ambient_temperature 123(2)
_diffrn_measured_fraction_theta_full 0.997
_diffrn_measured_fraction_theta_max 0.997
_diffrn_measurement_device_type 'Bruker APEXII CCD area-detector'
_diffrn_measurement_method '\f and \w scans'
_diffrn_radiation_type MoK\a
_diffrn_radiation_wavelength 0.71073
_diffrn_reflns_av_R_equivalents 0.0258
_diffrn_reflns_limit_h_max 11
_diffrn_reflns_limit_h_min -11
_diffrn_reflns_limit_k_max 13
_diffrn_reflns_limit_k_min -13
_diffrn_reflns_limit_l_max 18
_diffrn_reflns_limit_l_min -17
_diffrn_reflns_number 22549
_diffrn_reflns_theta_full 25.242
_diffrn_reflns_theta_max 26.371
_diffrn_reflns_theta_min 3.713
_exptl_absorpt_coefficient_mu 0.074
_exptl_absorpt_correction_T_max 0.995
_exptl_absorpt_correction_T_min 0.981
_exptl_absorpt_correction_type multi-scan
_exptl_absorpt_process_details
;
(SADABS; Sheldrick, 2015)
;
_exptl_crystal_colour Yellow
_exptl_crystal_density_diffrn 1.283
_exptl_crystal_description Block
_exptl_crystal_F_000 504
_exptl_crystal_size_max 0.12
_exptl_crystal_size_mid 0.12
_exptl_crystal_size_min 0.10
_refine_diff_density_max 0.219
_refine_diff_density_min -0.189
_refine_ls_extinction_method none
_refine_ls_goodness_of_fit_ref 1.040
_refine_ls_hydrogen_treatment constr
_refine_ls_matrix_type full
_refine_ls_number_parameters 343
_refine_ls_number_reflns 5093
_refine_ls_number_restraints 0
_refine_ls_restrained_S_all 1.040
_refine_ls_R_factor_all 0.0404
_refine_ls_R_factor_gt 0.0351
_refine_ls_shift/su_max 0.001
_refine_ls_shift/su_mean 0.000
_refine_ls_structure_factor_coef Fsqd
_refine_ls_weighting_details 'w=1/[\s^2^(Fo^2^)+(0.0589P)^2^+0.2438P] where P=(Fo^2^+2Fc^2^)/3'
_refine_ls_weighting_scheme calc
_refine_ls_wR_factor_gt 0.1004
_refine_ls_wR_factor_ref 0.1042
_reflns_number_gt 4402
_reflns_number_total 5093
_reflns_threshold_expression 'I > 2\s(I)'
_cod_data_source_file eb2006sup1.cif
_cod_data_source_block I
_cod_original_cell_volume 1246.38(18)
_cod_database_code 2242483
_shelx_space_group_comment
;
The symmetry employed for this shelxl refinement is uniquely defined
by the following loop, which should always be used as a source of
symmetry information in preference to the above space-group names.
They are only intended as comments.
;

loop_
_space_group_symop_operation_xyz
'x, y, z'
'-x, -y, -z'

loop_
_atom_site_type_symbol
_atom_site_label
_atom_site_fract_x
_atom_site_fract_y
_atom_site_fract_z
_atom_site_U_iso_or_equiv
_atom_site_adp_type
_atom_site_calc_flag
_atom_site_occupancy
N N1 1.02807(12) 0.88812(10) 0.68529(7) 0.0324(2) Uani d 1
C C1 0.94092(13) 0.76789(11) 0.65188(7) 0.0229(2) Uani d 1
C C2 0.83242(12) 0.61531(11) 0.61689(7) 0.0196(2) Uani d 1
C C3 0.77520(11) 0.54507(11) 0.52005(7) 0.0191(2) Uani d 1
C C4 0.80379(11) 0.62187(11) 0.44699(7) 0.0200(2) Uani d 1
C C5 0.79817(13) 0.75520(12) 0.46234(8) 0.0241(2) Uani d 1
H H5 0.7715 0.7965 0.5187 0.029 Uiso calc 1
C C6 0.83202(14) 0.82631(12) 0.39420(8) 0.0279(2) Uani d 1
H H6 0.8284 0.9150 0.4054 0.033 Uiso calc 1
C C7 0.87130(13) 0.76576(12) 0.30952(8) 0.0273(2) Uani d 1
H H7 0.8958 0.8144 0.2645 0.033 Uiso calc 1
C C8 0.87392(13) 0.63244(12) 0.29233(8) 0.0266(2) Uani d 1
H H8 0.8992 0.5912 0.2353 0.032 Uiso calc 1
C C9 0.83892(12) 0.56010(11) 0.35990(7) 0.0228(2) Uani d 1
H H9 0.8388 0.4698 0.3472 0.027 Uiso calc 1
C C10 0.68717(12) 0.38450(11) 0.48036(7) 0.0208(2) Uani d 1
C C11 0.54277(13) 0.31868(12) 0.41204(7) 0.0265(2) Uani d 1
H H11 0.4995 0.3752 0.3924 0.032 Uiso calc 1
C C12 0.46275(15) 0.16898(13) 0.37298(8) 0.0369(3) Uani d 1
H H12 0.3654 0.1259 0.3282 0.044 Uiso calc 1
C C13 0.52712(17) 0.08421(13) 0.40034(9) 0.0420(3) Uani d 1
H H13 0.4735 -0.0159 0.3740 0.050 Uiso calc 1
C C14 0.67154(18) 0.14849(13) 0.46697(10) 0.0402(3) Uani d 1
H H14 0.7157 0.0914 0.4849 0.048 Uiso calc 1
C C15 0.75108(14) 0.29761(12) 0.50735(9) 0.0297(3) Uani d 1
H H15 0.8476 0.3399 0.5527 0.036 Uiso calc 1
C C16 0.79833(12) 0.55102(10) 0.69650(7) 0.0191(2) Uani d 1
C C17 0.64459(12) 0.44808(12) 0.69409(8) 0.0243(2) Uani d 1
H H17 0.5606 0.4181 0.6418 0.029 Uiso calc 1
C C18 0.61664(12) 0.39052(12) 0.76912(8) 0.0251(2) Uani d 1
H H18 0.5137 0.3226 0.7666 0.030 Uiso calc 1
C C19 0.74037(12) 0.43273(11) 0.84834(7) 0.0197(2) Uani d 1
C C20 0.89266(12) 0.53771(11) 0.85158(7) 0.0215(2) Uani d 1
H H20 0.9763 0.5683 0.9042 0.026 Uiso calc 1
C C21 0.92078(12) 0.59701(11) 0.77726(7) 0.0207(2) Uani d 1
H H21 1.0225 0.6683 0.7813 0.025 Uiso calc 1
C C22 0.71039(11) 0.36891(11) 0.92838(7) 0.0197(2) Uani d 1
C C23 0.65220(12) 0.42907(11) 1.00476(8) 0.0228(2) Uani d 1
H H23 0.6337 0.5090 1.0052 0.027 Uiso calc 1
C C24 0.62136(12) 0.37253(11) 1.07996(7) 0.0239(2) Uani d 1
H H24 0.5815 0.4142 1.1296 0.029 Uiso calc 1
C C25 0.64954(11) 0.25348(11) 1.08188(7) 0.0205(2) Uani d 1
C C26 0.62014(12) 0.19169(12) 1.15898(7) 0.0254(2) Uani d 1
H H26 0.5804 0.2318 1.2094 0.031 Uiso calc 1
C C27 0.64880(13) 0.07757(12) 1.15974(8) 0.0275(2) Uani d 1
H H27 0.6296 0.0412 1.2110 0.033 Uiso calc 1
C C28 0.70848(12) 0.01052(11) 1.08316(8) 0.0242(2) Uani d 1
C C29 0.73803(13) -0.10905(12) 1.08179(9) 0.0306(3) Uani d 1
H H29 0.7200 -0.1470 1.1324 0.037 Uiso calc 1
C C30 0.79388(14) -0.17187(12) 1.00585(9) 0.0327(3) Uani d 1
H H30 0.8124 -0.2516 1.0061 0.039 Uiso calc 1
C C31 0.82237(13) -0.11705(12) 0.92967(9) 0.0287(2) Uani d 1
H H31 0.8589 -0.1607 0.8790 0.034 Uiso calc 1
C C32 0.79652(12) 0.00371(11) 0.92856(8) 0.0227(2) Uani d 1
C C33 0.83002(12) 0.06669(11) 0.85275(8) 0.0233(2) Uani d 1
H H33 0.8716 0.0273 0.8032 0.028 Uiso calc 1
C C34 0.80244(12) 0.18199(11) 0.85180(7) 0.0214(2) Uani d 1
H H34 0.8242 0.2193 0.8011 0.026 Uiso calc 1
C C35 0.74010(11) 0.24854(10) 0.92750(7) 0.0182(2) Uani d 1
C C36 0.70957(11) 0.19041(11) 1.00497(7) 0.0187(2) Uani d 1
C C37 0.73828(11) 0.06826(11) 1.00549(7) 0.0205(2) Uani d 1

loop_
_atom_site_aniso_label
_atom_site_aniso_U_11
_atom_site_aniso_U_22
_atom_site_aniso_U_33
_atom_site_aniso_U_12
_atom_site_aniso_U_13
_atom_site_aniso_U_23
N1 0.0421(6) 0.0230(5) 0.0248(5) 0.0069(4) 0.0025(4) 0.0092(4)
C1 0.0288(5) 0.0241(6) 0.0177(5) 0.0112(5) 0.0060(4) 0.0100(4)
C2 0.0196(5) 0.0189(5) 0.0221(5) 0.0087(4) 0.0052(4) 0.0087(4)
C3 0.0165(4) 0.0208(5) 0.0224(5) 0.0093(4) 0.0049(4) 0.0085(4)
C4 0.0171(4) 0.0214(5) 0.0199(5) 0.0067(4) 0.0027(4) 0.0073(4)
C5 0.0273(5) 0.0268(5) 0.0221(5) 0.0139(4) 0.0077(4) 0.0097(4)
C6 0.0331(6) 0.0272(6) 0.0292(6) 0.0151(5) 0.0082(5) 0.0144(5)
C7 0.0278(5) 0.0326(6) 0.0236(5) 0.0101(5) 0.0072(4) 0.0163(5)
C8 0.0252(5) 0.0317(6) 0.0202(5) 0.0095(5) 0.0067(4) 0.0078(4)
C9 0.0220(5) 0.0221(5) 0.0225(5) 0.0084(4) 0.0044(4) 0.0062(4)
C10 0.0214(5) 0.0210(5) 0.0201(5) 0.0081(4) 0.0083(4) 0.0073(4)
C11 0.0244(5) 0.0308(6) 0.0204(5) 0.0081(4) 0.0067(4) 0.0076(4)
C12 0.0323(6) 0.0337(6) 0.0232(6) -0.0020(5) 0.0087(5) 0.0006(5)
C13 0.0559(8) 0.0195(6) 0.0365(7) 0.0037(6) 0.0234(6) 0.0025(5)
C14 0.0576(8) 0.0267(6) 0.0465(7) 0.0232(6) 0.0239(6) 0.0157(6)
C15 0.0318(6) 0.0273(6) 0.0342(6) 0.0154(5) 0.0088(5) 0.0117(5)
C16 0.0218(5) 0.0177(5) 0.0199(5) 0.0099(4) 0.0054(4) 0.0072(4)
C17 0.0193(5) 0.0295(6) 0.0234(5) 0.0082(4) 0.0008(4) 0.0121(4)
C18 0.0174(5) 0.0274(5) 0.0280(5) 0.0049(4) 0.0031(4) 0.0133(4)
C19 0.0214(5) 0.0188(5) 0.0212(5) 0.0101(4) 0.0053(4) 0.0080(4)
C20 0.0201(5) 0.0218(5) 0.0198(5) 0.0070(4) 0.0007(4) 0.0067(4)
C21 0.0192(5) 0.0176(5) 0.0227(5) 0.0049(4) 0.0045(4) 0.0069(4)
C22 0.0154(4) 0.0203(5) 0.0196(5) 0.0042(4) 0.0009(4) 0.0071(4)
C23 0.0213(5) 0.0206(5) 0.0260(5) 0.0089(4) 0.0048(4) 0.0071(4)
C24 0.0215(5) 0.0254(5) 0.0201(5) 0.0078(4) 0.0057(4) 0.0034(4)
C25 0.0153(4) 0.0222(5) 0.0170(5) 0.0024(4) 0.0008(4) 0.0054(4)
C26 0.0197(5) 0.0317(6) 0.0163(5) 0.0033(4) 0.0028(4) 0.0070(4)
C27 0.0211(5) 0.0332(6) 0.0207(5) 0.0010(4) 0.0005(4) 0.0149(4)
C28 0.0168(5) 0.0236(5) 0.0252(5) 0.0010(4) -0.0032(4) 0.0113(4)
C29 0.0230(5) 0.0263(6) 0.0361(6) 0.0013(4) -0.0045(5) 0.0180(5)
C30 0.0257(6) 0.0203(5) 0.0477(7) 0.0062(4) -0.0038(5) 0.0137(5)
C31 0.0230(5) 0.0202(5) 0.0377(6) 0.0072(4) 0.0003(4) 0.0062(5)
C32 0.0169(5) 0.0194(5) 0.0259(5) 0.0046(4) -0.0015(4) 0.0053(4)
C33 0.0207(5) 0.0239(5) 0.0216(5) 0.0087(4) 0.0038(4) 0.0033(4)
C34 0.0206(5) 0.0243(5) 0.0169(5) 0.0070(4) 0.0039(4) 0.0072(4)
C35 0.0147(4) 0.0185(5) 0.0170(5) 0.0037(4) 0.0007(4) 0.0050(4)
C36 0.0142(4) 0.0191(5) 0.0169(5) 0.0025(4) -0.0005(3) 0.0051(4)
C37 0.0147(5) 0.0192(5) 0.0212(5) 0.0021(4) -0.0027(4) 0.0069(4)

loop_
_atom_type_symbol
_atom_type_description
_atom_type_scat_dispersion_real
_atom_type_scat_dispersion_imag
_atom_type_scat_source
C C 0.0033 0.0016 'International Tables Vol C Tables 4.2.6.8 and 6.1.1.4'
H H 0.0000 0.0000 'International Tables Vol C Tables 4.2.6.8 and 6.1.1.4'
N N 0.0061 0.0033 'International Tables Vol C Tables 4.2.6.8 and 6.1.1.4'

loop_
_geom_angle_atom_site_label_1
_geom_angle_atom_site_label_2
_geom_angle_atom_site_label_3
_geom_angle
N1 C1 C2 175.73(11)
C3 C2 C1 120.14(9)
C3 C2 C16 126.86(9)
C1 C2 C16 112.98(8)
C2 C3 C4 122.58(9)
C2 C3 C10 121.61(9)
C4 C3 C10 115.73(8)
C5 C4 C9 118.34(9)
C5 C4 C3 122.32(9)
C9 C4 C3 119.33(9)
C6 C5 C4 120.63(10)
C6 C5 H5 119.7
C4 C5 H5 119.7
C7 C6 C5 120.35(10)
C7 C6 H6 119.8
C5 C6 H6 119.8
C8 C7 C6 119.69(10)
C8 C7 H7 120.2
C6 C7 H7 120.2
C7 C8 C9 120.26(10)
C7 C8 H8 119.9
C9 C8 H8 119.9
C8 C9 C4 120.67(10)
C8 C9 H9 119.7
C4 C9 H9 119.7
C11 C10 C15 118.72(10)
C11 C10 C3 120.39(9)
C15 C10 C3 120.83(9)
C12 C11 C10 120.46(11)
C12 C11 H11 119.8
C10 C11 H11 119.8
C13 C12 C11 120.26(12)
C13 C12 H12 119.9
C11 C12 H12 119.9
C12 C13 C14 119.74(11)
C12 C13 H13 120.1
C14 C13 H13 120.1
C13 C14 C15 120.42(12)
C13 C14 H14 119.8
C15 C14 H14 119.8
C14 C15 C10 120.38(11)
C14 C15 H15 119.8
C10 C15 H15 119.8
C21 C16 C17 118.43(9)
C21 C16 C2 119.78(9)
C17 C16 C2 121.76(9)
C18 C17 C16 120.43(9)
C18 C17 H17 119.8
C16 C17 H17 119.8
C17 C18 C19 121.18(9)
C17 C18 H18 119.4
C19 C18 H18 119.4
C20 C19 C18 118.26(9)
C20 C19 C22 120.70(9)
C18 C19 C22 121.04(9)
C21 C20 C19 120.78(9)
C21 C20 H20 119.6
C19 C20 H20 119.6
C20 C21 C16 120.86(9)
C20 C21 H21 119.6
C16 C21 H21 119.6
C23 C22 C35 119.64(9)
C23 C22 C19 119.62(9)
C35 C22 C19 120.74(9)
C24 C23 C22 121.53(10)
C24 C23 H23 119.2
C22 C23 H23 119.2
C23 C24 C25 120.60(9)
C23 C24 H24 119.7
C25 C24 H24 119.7
C24 C25 C36 118.98(9)
C24 C25 C26 122.48(10)
C36 C25 C26 118.54(10)
C27 C26 C25 121.57(10)
C27 C26 H26 119.2
C25 C26 H26 119.2
C26 C27 C28 121.50(9)
C26 C27 H27 119.3
C28 C27 H27 119.3
C29 C28 C37 118.84(10)
C29 C28 C27 122.65(10)
C37 C28 C27 118.52(10)
C30 C29 C28 120.91(10)
C30 C29 H29 119.5
C28 C29 H29 119.5
C31 C30 C29 120.71(10)
C31 C30 H30 119.6
C29 C30 H30 119.6
C30 C31 C32 120.40(11)
C30 C31 H31 119.8
C32 C31 H31 119.8
C31 C32 C37 119.40(10)
C31 C32 C33 122.04(10)
C37 C32 C33 118.55(9)
C34 C33 C32 121.47(9)
C34 C33 H33 119.3
C32 C33 H33 119.3
C33 C34 C35 121.57(9)
C33 C34 H34 119.2
C35 C34 H34 119.2
C22 C35 C36 119.10(9)
C22 C35 C34 122.76(9)
C36 C35 C34 118.13(9)
C25 C36 C35 120.14(9)
C25 C36 C37 119.75(9)
C35 C36 C37 120.11(9)
C32 C37 C28 119.74(10)
C32 C37 C36 120.13(9)
C28 C37 C36 120.13(10)

loop_
_geom_bond_atom_site_label_1
_geom_bond_atom_site_label_2
_geom_bond_distance
N1 C1 1.1479(14)
C1 C2 1.4482(14)
C2 C3 1.3623(14)
C2 C16 1.4947(13)
C3 C4 1.4889(13)
C3 C10 1.4911(14)
C4 C5 1.4002(15)
C4 C9 1.4006(14)
C5 C6 1.3878(14)
C5 H5 0.9300
C6 C7 1.3876(16)
C6 H6 0.9300
C7 C8 1.3852(16)
C7 H7 0.9300
C8 C9 1.3898(15)
C8 H8 0.9300
C9 H9 0.9300
C10 C11 1.3926(15)
C10 C15 1.3938(15)
C11 C12 1.3909(16)
C11 H11 0.9300
C12 C13 1.378(2)
C12 H12 0.9300
C13 C14 1.382(2)
C13 H13 0.9300
C14 C15 1.3871(17)
C14 H14 0.9300
C15 H15 0.9300
C16 C21 1.3967(14)
C16 C17 1.3994(14)
C17 C18 1.3868(14)
C17 H17 0.9300
C18 C19 1.3967(14)
C18 H18 0.9300
C19 C20 1.3953(14)
C19 C22 1.4945(13)
C20 C21 1.3881(14)
C20 H20 0.9300
C21 H21 0.9300
C22 C23 1.3950(14)
C22 C35 1.4094(14)
C23 C24 1.3853(15)
C23 H23 0.9300
C24 C25 1.3971(15)
C24 H24 0.9300
C25 C36 1.4240(14)
C25 C26 1.4419(14)
C26 C27 1.3438(17)
C26 H26 0.9300
C27 C28 1.4369(17)
C27 H27 0.9300
C28 C29 1.3986(16)
C28 C37 1.4251(14)
C29 C30 1.3884(19)
C29 H29 0.9300
C30 C31 1.3864(17)
C30 H30 0.9300
C31 C32 1.4007(15)
C31 H31 0.9300
C32 C37 1.4203(15)
C32 C33 1.4352(15)
C33 C34 1.3514(15)
C33 H33 0.9300
C34 C35 1.4417(14)
C34 H34 0.9300
C35 C36 1.4254(13)
C36 C37 1.4275(15)

loop_
_geom_hbond_atom_site_label_D
_geom_hbond_atom_site_label_H
_geom_hbond_atom_site_label_A
_geom_hbond_site_symmetry_A
_geom_hbond_distance_DH
_geom_hbond_distance_HA
_geom_hbond_distance_DA
_geom_hbond_angle_DHA
C6 H6 N1 2_776 0.93 2.73 3.3563(17) 125

loop_
_geom_torsion_atom_site_label_1
_geom_torsion_atom_site_label_2
_geom_torsion_atom_site_label_3
_geom_torsion_atom_site_label_4
_geom_torsion
C1 C2 C3 C4 -7.36(15)
C16 C2 C3 C4 173.99(9)
C1 C2 C3 C10 169.22(9)
C16 C2 C3 C10 -9.43(15)
C2 C3 C4 C5 -39.58(14)
C10 C3 C4 C5 143.65(10)
C2 C3 C4 C9 139.89(10)
C10 C3 C4 C9 -36.88(12)
C9 C4 C5 C6 -2.14(15)
C3 C4 C5 C6 177.33(9)
C4 C5 C6 C7 0.29(16)
C5 C6 C7 C8 1.12(17)
C6 C7 C8 C9 -0.62(16)
C7 C8 C9 C4 -1.29(15)
C5 C4 C9 C8 2.65(15)
C3 C4 C9 C8 -176.85(9)
C2 C3 C10 C11 132.68(10)
C4 C3 C10 C11 -50.52(12)
C2 C3 C10 C15 -50.29(14)
C4 C3 C10 C15 126.51(10)
C15 C10 C11 C12 1.15(15)
C3 C10 C11 C12 178.24(9)
C10 C11 C12 C13 -1.11(16)
C11 C12 C13 C14 0.13(18)
C12 C13 C14 C15 0.79(18)
C13 C14 C15 C10 -0.73(18)
C11 C10 C15 C14 -0.24(16)
C3 C10 C15 C14 -177.31(10)
C3 C2 C16 C21 141.70(11)
C1 C2 C16 C21 -37.03(13)
C3 C2 C16 C17 -40.26(15)
C1 C2 C16 C17 141.01(10)
C21 C16 C17 C18 -1.85(16)
C2 C16 C17 C18 -179.92(10)
C16 C17 C18 C19 -0.35(17)
C17 C18 C19 C20 1.73(16)
C17 C18 C19 C22 -179.10(10)
C18 C19 C20 C21 -0.91(15)
C22 C19 C20 C21 179.93(9)
C19 C20 C21 C16 -1.31(16)
C17 C16 C21 C20 2.68(15)
C2 C16 C21 C20 -179.22(9)
C20 C19 C22 C23 93.06(12)
C18 C19 C22 C23 -86.08(13)
C20 C19 C22 C35 -87.00(12)
C18 C19 C22 C35 93.85(12)
C35 C22 C23 C24 -0.53(15)
C19 C22 C23 C24 179.41(9)
C22 C23 C24 C25 0.67(15)
C23 C24 C25 C36 -0.39(15)
C23 C24 C25 C26 179.60(9)
C24 C25 C26 C27 -179.66(10)
C36 C25 C26 C27 0.33(15)
C25 C26 C27 C28 -0.70(16)
C26 C27 C28 C29 -179.46(10)
C26 C27 C28 C37 0.40(15)
C37 C28 C29 C30 -0.64(15)
C27 C28 C29 C30 179.22(10)
C28 C29 C30 C31 0.28(16)
C29 C30 C31 C32 0.57(16)
C30 C31 C32 C37 -1.02(15)
C30 C31 C32 C33 177.76(9)
C31 C32 C33 C34 179.06(10)
C37 C32 C33 C34 -2.15(15)
C32 C33 C34 C35 0.84(15)
C23 C22 C35 C36 0.13(14)
C19 C22 C35 C36 -179.81(8)
C23 C22 C35 C34 -179.06(9)
C19 C22 C35 C34 1.00(14)
C33 C34 C35 C22 179.93(9)
C33 C34 C35 C36 0.73(14)
C24 C25 C36 C35 -0.01(14)
C26 C25 C36 C35 180.00(8)
C24 C25 C36 C37 -179.68(9)
C26 C25 C36 C37 0.33(14)
C22 C35 C36 C25 0.13(14)
C34 C35 C36 C25 179.36(8)
C22 C35 C36 C37 179.80(8)
C34 C35 C36 C37 -0.97(14)
C31 C32 C37 C28 0.64(14)
C33 C32 C37 C28 -178.18(9)
C31 C32 C37 C36 -179.31(9)
C33 C32 C37 C36 1.87(14)
C29 C28 C37 C32 0.18(14)
C27 C28 C37 C32 -179.68(9)
C29 C28 C37 C36 -179.88(9)
C27 C28 C37 C36 0.26(14)
C25 C36 C37 C32 179.33(8)
C35 C36 C37 C32 -0.34(14)
C25 C36 C37 C28 -0.61(14)
C35 C36 C37 C28 179.71(8)

_cod_database_fobs_code 2242483
